data_7101256
loop_
_publ_author_name
'Weiping Chen.'
'Stanley Roberts'
'John Whittall'

_publ_section_title
;
Efficient and Highly Stereoselective Syntheses of New
P-Chiral 1,5-Diphosphanylferrocene Ligands and Their Use in
Enantioselective Hydrogenation
;
_journal_issue 27
_journal_name_full 'Chemical Communications'
_journal_paper_doi 10.1039/b601952h
_journal_year 2006
_chemical_formula_sum 'C29 H31 Fe O4 P'
_chemical_formula_weight 530.36
_chemical_name_systematic
;
?
;
_space_group_IT_number 19
_symmetry_cell_setting orthorhombic
_symmetry_space_group_name_Hall 'P 2ac 2ab'
_symmetry_space_group_name_H-M 'P 21 21 21'
_atom_sites_solution_hydrogens geom
_atom_sites_solution_primary direct
_atom_sites_solution_secondary difmap
_audit_creation_method SHELXL-97
_cell_angle_alpha 90.00
_cell_angle_beta 90.00
_cell_angle_gamma 90.00
_cell_formula_units_Z 4
_cell_length_a 8.2767(8)
_cell_length_b 10.7033(12)
_cell_length_c 29.205(3)
_cell_measurement_reflns_used 2000
_cell_measurement_temperature 213(2)
_cell_measurement_theta_max 22.45
_cell_measurement_theta_min 3.45
_cell_volume 2587.2(5)
_computing_cell_refinement Stoe-INTEGRATE
_computing_data_collection Stoe-EXPOSE
_computing_data_reduction Stoe-INTEGRATE
_computing_structure_refinement 'SHELXL-97 (Sheldrick, 1997)'
_computing_structure_solution 'SHELXS-97 (Sheldrick, 1990)'
_diffrn_ambient_temperature 213(2)
_diffrn_measured_fraction_theta_full 0.990
_diffrn_measured_fraction_theta_max 0.990
_diffrn_measurement_device_type 'Stoe IPDS'
_diffrn_measurement_method '\w scans'
_diffrn_radiation_monochromator graphite
_diffrn_radiation_source 'fine-focus sealed tube'
_diffrn_radiation_type MoK\a
_diffrn_radiation_wavelength 0.71073
_diffrn_reflns_av_R_equivalents 0.0817
_diffrn_reflns_av_sigmaI/netI 0.1104
_diffrn_reflns_limit_h_max 9
_diffrn_reflns_limit_h_min -9
_diffrn_reflns_limit_k_max 12
_diffrn_reflns_limit_k_min -9
_diffrn_reflns_limit_l_max 33
_diffrn_reflns_limit_l_min -33
_diffrn_reflns_number 11264
_diffrn_reflns_theta_full 24.23
_diffrn_reflns_theta_max 24.23
_diffrn_reflns_theta_min 2.03
_exptl_absorpt_coefficient_mu 0.678
_exptl_absorpt_correction_type none
_exptl_crystal_colour orange
_exptl_crystal_density_diffrn 1.362
_exptl_crystal_density_method 'not measured'
_exptl_crystal_description prism
_exptl_crystal_F_000 1112
_exptl_crystal_size_max 0.3
_exptl_crystal_size_mid 0.2
_exptl_crystal_size_min 0.2
_refine_diff_density_max 0.276
_refine_diff_density_min -0.360
_refine_diff_density_rms 0.065
_refine_ls_abs_structure_details 'Flack H D (1983), Acta Cryst. A39, 876-881'
_refine_ls_abs_structure_Flack -0.02(4)
_refine_ls_extinction_coef 0.0034(7)
_refine_ls_extinction_expression Fc^*^=kFc[1+0.001xFc^2^\l^3^/sin(2\q)]^-1/4^
_refine_ls_extinction_method SHELXL
_refine_ls_goodness_of_fit_ref 0.965
_refine_ls_hydrogen_treatment constr
_refine_ls_matrix_type full
_refine_ls_number_parameters 310
_refine_ls_number_reflns 4118
_refine_ls_number_restraints 93
_refine_ls_restrained_S_all 0.962
_refine_ls_R_factor_all 0.0952
_refine_ls_R_factor_gt 0.0586
_refine_ls_shift/su_max 0.000
_refine_ls_shift/su_mean 0.000
_refine_ls_structure_factor_coef Fsqd
_refine_ls_weighting_details 'calc w=1/[\s^2^(Fo^2^)+(0.0574P)^2^+0.0000P] where P=(Fo^2^+2Fc^2^)/3'
_refine_ls_weighting_scheme calc
_refine_ls_wR_factor_gt 0.1201
_refine_ls_wR_factor_ref 0.1319
_reflns_number_gt 2640
_reflns_number_total 4118
_reflns_threshold_expression >2sigma(I)
_cod_data_source_file b601952h.txt
_cod_original_sg_symbol_H-M P2(1)2(1)2(1)
_cod_database_code 7101256

loop_
_symmetry_equiv_pos_as_xyz
'x, y, z'
'-x+1/2, -y, z+1/2'
'-x, y+1/2, -z+1/2'
'x+1/2, -y+1/2, -z'

loop_
_atom_site_label
_atom_site_type_symbol
_atom_site_fract_x
_atom_site_fract_y
_atom_site_fract_z
_atom_site_U_iso_or_equiv
_atom_site_adp_type
_atom_site_occupancy
_atom_site_symmetry_multiplicity
_atom_site_calc_flag
_atom_site_refinement_flags
_atom_site_disorder_assembly
_atom_site_disorder_group
Fe1 Fe -0.28427(10) 0.49827(10) 0.14657(3) 0.0469(3) Uani 1 1 d . . .
O1 O 0.3386(6) 0.8214(5) 0.16830(15) 0.0650(14) Uani 1 1 d . . .
P1 P 0.06391(18) 0.66860(16) 0.15376(5) 0.0419(4) Uani 1 1 d . . .
C1 C 0.4671(9) 0.8935(8) 0.1859(3) 0.080(3) Uani 1 1 d . . .
H1A H 0.5690 0.8591 0.1754 0.119 Uiso 1 1 calc R . .
H1B H 0.4637 0.8918 0.2191 0.119 Uiso 1 1 calc R . .
H1C H 0.4568 0.9790 0.1753 0.119 Uiso 1 1 calc R . .
C2 C 0.3115(8) 0.8183(6) 0.1218(2) 0.0467(16) Uani 1 1 d . . .
C3 C 0.4075(8) 0.8774(7) 0.0898(3) 0.062(2) Uani 1 1 d . . .
H3 H 0.4984 0.9231 0.0993 0.074 Uiso 1 1 calc R . .
C4 C 0.3702(10) 0.8694(8) 0.0442(3) 0.072(2) Uani 1 1 d . . .
H4 H 0.4342 0.9118 0.0226 0.087 Uiso 1 1 calc R . .
C5 C 0.2418(10) 0.8008(8) 0.0299(2) 0.072(2) Uani 1 1 d . . .
H5 H 0.2185 0.7943 -0.0015 0.087 Uiso 1 1 calc R . .
C6 C 0.1432(8) 0.7393(7) 0.0623(2) 0.0538(18) Uani 1 1 d . . .
H6 H 0.0543 0.6917 0.0524 0.065 Uiso 1 1 calc R . .
C7 C 0.1773(8) 0.7489(6) 0.1090(2) 0.0451(16) Uani 1 1 d . . .
C8 C -0.0358(7) 0.8010(6) 0.18116(19) 0.0415(15) Uani 1 1 d . . .
C9 C -0.0693(7) 0.9131(6) 0.1587(2) 0.0497(17) Uani 1 1 d . . .
H9 H -0.0427 0.9217 0.1276 0.060 Uiso 1 1 calc R . .
C10 C -0.1415(8) 1.0124(8) 0.1817(3) 0.068(2) Uani 1 1 d . . .
H10 H -0.1630 1.0871 0.1659 0.082 Uiso 1 1 calc R . .
C11 C -0.1814(7) 1.0025(9) 0.2269(2) 0.0636(19) Uani 1 1 d . . .
H11 H -0.2306 1.0697 0.2422 0.076 Uiso 1 1 calc R . .
C12 C -0.1485(8) 0.8919(8) 0.2501(2) 0.059(2) Uani 1 1 d . . .
H12 H -0.1743 0.8849 0.2813 0.071 Uiso 1 1 calc R . .
C13 C -0.0797(8) 0.7947(7) 0.2282(2) 0.0546(19) Uani 1 1 d . . .
H13 H -0.0602 0.7204 0.2444 0.065 Uiso 1 1 calc R . .
C14 C -0.1003(7) 0.5998(6) 0.1211(2) 0.0389(15) Uani 1 1 d . . .
C15 C -0.2545(7) 0.6529(6) 0.10801(18) 0.0457(16) Uani 1 1 d . . .
H15 H -0.2938 0.7380 0.1153 0.055 Uiso 1 1 calc R . .
C16 C -0.3356(9) 0.5634(8) 0.0831(2) 0.054(2) Uani 1 1 d . . .
H16 H -0.4458 0.5732 0.0704 0.065 Uiso 1 1 calc R . .
C17 C -0.2415(11) 0.4542(8) 0.0799(2) 0.066(2) Uani 1 1 d . . .
H17 H -0.2719 0.3756 0.0643 0.080 Uiso 1 1 calc R . .
C18 C -0.1001(8) 0.4771(6) 0.1031(2) 0.0473(17) Uani 1 1 d . B .
C19 C -0.2730(10) 0.3646(7) 0.1956(2) 0.0605(19) Uani 1 1 d . . .
H19 H -0.1940 0.2952 0.1969 0.073 Uiso 1 1 calc R . .
C20 C -0.4191(9) 0.3623(7) 0.1736(2) 0.061(2) Uani 1 1 d . . .
H20 H -0.4649 0.2903 0.1568 0.074 Uiso 1 1 calc R . .
C21 C -0.4931(9) 0.4765(8) 0.1798(3) 0.067(2) Uani 1 1 d . . .
H21 H -0.6009 0.5001 0.1680 0.080 Uiso 1 1 calc R . .
C22 C -0.3941(8) 0.5517(7) 0.2053(2) 0.056(2) Uani 1 1 d . . .
H22 H -0.4169 0.6385 0.2150 0.067 Uiso 1 1 calc R . .
C23 C -0.2546(7) 0.4814(7) 0.21569(19) 0.0491(17) Uani 1 1 d . . .
H23 H -0.1604 0.5103 0.2337 0.059 Uiso 1 1 calc R . .
C24 C 0.0463(9) 0.3950(6) 0.1045(2) 0.0578(19) Uani 1 1 d DU . .
H24 H 0.1210 0.4114 0.1303 0.069 Uiso 0.50 1 calc PR A 1
H24' H 0.1219 0.4387 0.1253 0.069 Uiso 0.50 1 calc PR A 2
O2 O -0.0133(10) 0.2689(8) 0.1017(3) 0.050(2) Uiso 0.50 1 d PDU B 1
C25 C 0.1294(16) 0.1892(14) 0.1017(5) 0.068(4) Uiso 0.50 1 d PDU B 1
H25A H 0.0972 0.1011 0.1019 0.082 Uiso 0.50 1 calc PR B 1
H25B H 0.1947 0.2055 0.1290 0.082 Uiso 0.50 1 calc PR B 1
C26 C 0.2258(17) 0.2176(11) 0.0592(4) 0.052(3) Uiso 0.50 1 d PDU B 1
H26A H 0.3270 0.1701 0.0600 0.062 Uiso 0.50 1 calc PR B 1
H26B H 0.1646 0.1903 0.0323 0.062 Uiso 0.50 1 calc PR B 1
C27 C 0.2639(16) 0.3543(13) 0.0547(5) 0.057(5) Uiso 0.50 1 d PDU B 1
H27 H 0.3354 0.3791 0.0803 0.069 Uiso 0.50 1 calc PR B 1
O3 O 0.1124(13) 0.4236(11) 0.0584(3) 0.056(4) Uiso 0.50 1 d PDU B 1
C28 C 0.341(2) 0.3956(19) 0.0100(5) 0.078(5) Uiso 0.50 1 d PDU B 1
H28A H 0.3588 0.4861 0.0103 0.094 Uiso 0.50 1 calc PR B 1
H28B H 0.4454 0.3541 0.0058 0.094 Uiso 0.50 1 calc PR B 1
O4 O 0.2361(13) 0.3634(11) -0.0257(3) 0.084(3) Uiso 0.50 1 d PDU B 1
C29 C 0.286(3) 0.422(2) -0.0655(6) 0.118(7) Uiso 0.50 1 d PDU B 1
H29A H 0.2129 0.4011 -0.0903 0.177 Uiso 0.50 1 calc PR B 1
H29B H 0.3944 0.3951 -0.0732 0.177 Uiso 0.50 1 calc PR B 1
H29C H 0.2855 0.5121 -0.0609 0.177 Uiso 0.50 1 calc PR B 1
O2' O 0.0267(11) 0.2720(8) 0.1245(3) 0.052(2) Uiso 0.50 1 d PDU B 2
C25' C 0.1753(17) 0.2038(14) 0.1286(5) 0.070(5) Uiso 0.50 1 d PDU B 2
H25C H 0.1529 0.1203 0.1409 0.084 Uiso 0.50 1 calc PR B 2
H25D H 0.2469 0.2469 0.1502 0.084 Uiso 0.50 1 calc PR B 2
C26' C 0.2579(17) 0.1918(12) 0.0833(4) 0.061(4) Uiso 0.50 1 d PDU B 2
H26C H 0.1914 0.1418 0.0625 0.073 Uiso 0.50 1 calc PR B 2
H26D H 0.3620 0.1495 0.0872 0.073 Uiso 0.50 1 calc PR B 2
C27' C 0.2840(16) 0.3204(13) 0.0634(5) 0.059(5) Uiso 0.50 1 d PDU B 2
H27' H 0.3612 0.3673 0.0828 0.070 Uiso 0.50 1 calc PR B 2
O3' O 0.1323(12) 0.3848(11) 0.0623(3) 0.051(4) Uiso 0.50 1 d PDU B 2
C28' C 0.3478(19) 0.3148(15) 0.0141(4) 0.072(5) Uiso 0.50 1 d PDU B 2
H28C H 0.4347 0.2528 0.0122 0.087 Uiso 0.50 1 calc PR B 2
H28D H 0.2606 0.2882 -0.0064 0.087 Uiso 0.50 1 calc PR B 2
O4' O 0.4070(15) 0.4325(12) -0.0003(4) 0.090(4) Uiso 0.50 1 d PDU B 2
C29' C 0.307(2) 0.501(2) -0.0262(6) 0.104(5) Uiso 0.50 1 d PDU B 2
H29D H 0.3566 0.5813 -0.0327 0.156 Uiso 0.50 1 calc PR B 2
H29E H 0.2062 0.5143 -0.0099 0.156 Uiso 0.50 1 calc PR B 2
H29F H 0.2855 0.4577 -0.0547 0.156 Uiso 0.50 1 calc PR B 2

loop_
_atom_site_aniso_label
_atom_site_aniso_U_11
_atom_site_aniso_U_22
_atom_site_aniso_U_33
_atom_site_aniso_U_23
_atom_site_aniso_U_13
_atom_site_aniso_U_12
Fe1 0.0480(5) 0.0469(5) 0.0459(4) 0.0011(6) 0.0019(5) -0.0091(6)
O1 0.054(3) 0.082(4) 0.059(3) -0.013(3) 0.007(2) -0.019(3)
P1 0.0414(9) 0.0435(10) 0.0408(8) -0.0018(8) 0.0035(8) -0.0049(8)
C1 0.050(4) 0.085(6) 0.104(6) -0.044(5) 0.010(4) -0.027(4)
C2 0.041(4) 0.043(4) 0.056(4) 0.000(3) 0.016(3) 0.002(3)
C3 0.052(4) 0.051(5) 0.082(5) -0.007(4) 0.017(4) -0.002(4)
C4 0.083(6) 0.069(6) 0.065(5) 0.003(4) 0.032(5) 0.008(5)
C5 0.087(6) 0.084(6) 0.047(4) 0.011(4) 0.015(4) -0.010(5)
C6 0.056(4) 0.059(5) 0.047(4) 0.007(3) 0.004(3) -0.010(4)
C7 0.044(4) 0.050(4) 0.042(3) 0.003(3) 0.014(3) -0.005(3)
C8 0.040(4) 0.038(4) 0.046(3) -0.005(3) 0.011(3) -0.007(3)
C9 0.044(4) 0.048(4) 0.057(4) -0.007(3) 0.006(3) 0.001(3)
C10 0.070(4) 0.055(5) 0.079(5) -0.016(5) 0.016(4) -0.012(5)
C11 0.054(4) 0.062(5) 0.075(4) -0.021(5) 0.011(4) -0.023(5)
C12 0.049(4) 0.078(6) 0.051(4) -0.019(4) 0.008(3) -0.011(4)
C13 0.056(4) 0.066(5) 0.042(3) -0.012(3) 0.005(3) -0.007(4)
C14 0.032(3) 0.043(4) 0.041(3) -0.004(3) -0.006(3) -0.005(3)
C15 0.057(5) 0.046(4) 0.034(3) -0.005(3) 0.004(3) 0.000(4)
C16 0.045(4) 0.072(6) 0.045(4) 0.010(4) -0.008(3) -0.013(4)
C17 0.093(7) 0.057(5) 0.049(4) -0.008(3) 0.008(5) -0.026(5)
C18 0.055(4) 0.046(5) 0.041(3) -0.010(3) 0.006(3) -0.011(4)
C19 0.070(5) 0.045(5) 0.066(4) 0.008(4) 0.007(4) 0.001(4)
C20 0.058(5) 0.047(5) 0.079(5) 0.003(4) -0.007(4) -0.021(4)
C21 0.047(4) 0.078(7) 0.075(5) 0.023(5) -0.002(4) -0.019(5)
C22 0.052(4) 0.055(5) 0.061(4) 0.007(4) 0.018(4) 0.006(4)
C23 0.041(4) 0.060(5) 0.046(3) 0.009(4) 0.003(3) -0.010(4)
C24 0.077(5) 0.036(4) 0.061(4) -0.008(3) 0.026(4) -0.009(4)

loop_
_atom_type_symbol
_atom_type_description
_atom_type_scat_dispersion_real
_atom_type_scat_dispersion_imag
_atom_type_scat_source
C C 0.0033 0.0016 'International Tables Vol C Tables 4.2.6.8 and 6.1.1.4'
H H 0.0000 0.0000 'International Tables Vol C Tables 4.2.6.8 and 6.1.1.4'
O O 0.0106 0.0060 'International Tables Vol C Tables 4.2.6.8 and 6.1.1.4'
P P 0.1023 0.0942 'International Tables Vol C Tables 4.2.6.8 and 6.1.1.4'
Fe Fe 0.3463 0.8444 'International Tables Vol C Tables 4.2.6.8 and 6.1.1.4'

loop_
_geom_angle_atom_site_label_1
_geom_angle_atom_site_label_2
_geom_angle_atom_site_label_3
_geom_angle
C21 Fe1 C20 40.4(3)
C21 Fe1 C18 163.1(3)
C20 Fe1 C18 126.5(3)
C21 Fe1 C14 153.9(3)
C20 Fe1 C14 164.2(3)
C18 Fe1 C14 41.3(3)
C21 Fe1 C15 118.3(3)
C20 Fe1 C15 152.5(3)
C18 Fe1 C15 69.2(3)
C14 Fe1 C15 42.1(2)
C21 Fe1 C22 39.8(3)
C20 Fe1 C22 67.7(3)
C18 Fe1 C22 156.1(3)
C14 Fe1 C22 120.0(3)
C15 Fe1 C22 107.2(3)
C21 Fe1 C16 107.7(3)
C20 Fe1 C16 119.7(3)
C18 Fe1 C16 67.5(3)
C14 Fe1 C16 68.6(2)
C15 Fe1 C16 39.9(3)
C22 Fe1 C16 125.7(3)
C21 Fe1 C19 67.3(3)
C20 Fe1 C19 39.8(3)
C18 Fe1 C19 109.5(3)
C14 Fe1 C19 127.4(3)
C15 Fe1 C19 165.5(3)
C22 Fe1 C19 67.7(3)
C16 Fe1 C19 154.1(3)
C21 Fe1 C17 126.1(3)
C20 Fe1 C17 107.8(3)
C18 Fe1 C17 39.8(3)
C14 Fe1 C17 68.9(3)
C15 Fe1 C17 68.6(3)
C22 Fe1 C17 162.7(3)
C16 Fe1 C17 40.6(3)
C19 Fe1 C17 120.3(3)
C21 Fe1 C23 67.2(3)
C20 Fe1 C23 67.2(3)
C18 Fe1 C23 121.8(2)
C14 Fe1 C23 108.8(2)
C15 Fe1 C23 127.6(3)
C22 Fe1 C23 40.6(3)
C16 Fe1 C23 163.9(3)
C19 Fe1 C23 39.9(3)
C17 Fe1 C23 154.8(3)
C2 O1 C1 119.7(6)
C14 P1 C7 101.5(3)
C14 P1 C8 101.9(3)
C7 P1 C8 100.4(3)
O1 C2 C3 124.2(7)
O1 C2 C7 114.1(6)
C3 C2 C7 121.6(6)
C4 C3 C2 120.0(7)
C5 C4 C3 120.6(7)
C4 C5 C6 119.9(7)
C7 C6 C5 120.2(6)
C2 C7 C6 117.7(6)
C2 C7 P1 118.1(5)
C6 C7 P1 124.1(5)
C9 C8 C13 116.4(6)
C9 C8 P1 123.5(4)
C13 C8 P1 120.1(5)
C10 C9 C8 121.0(6)
C11 C10 C9 120.7(9)
C10 C11 C12 119.3(8)
C13 C12 C11 120.6(7)
C12 C13 C8 122.0(7)
C18 C14 C15 105.5(5)
C18 C14 P1 124.8(5)
C15 C14 P1 129.7(5)
C18 C14 Fe1 68.8(3)
C15 C14 Fe1 69.1(3)
P1 C14 Fe1 126.3(3)
C16 C15 C14 107.2(6)
C16 C15 Fe1 70.4(4)
C14 C15 Fe1 68.8(3)
C15 C16 C17 110.0(6)
C15 C16 Fe1 69.8(4)
C17 C16 Fe1 70.0(4)
C18 C17 C16 106.9(6)
C18 C17 Fe1 68.7(4)
C16 C17 Fe1 69.4(4)
C17 C18 C14 110.4(6)
C17 C18 C24 126.8(7)
C14 C18 C24 122.3(6)
C17 C18 Fe1 71.5(4)
C14 C18 Fe1 69.9(4)
C24 C18 Fe1 131.8(4)
C20 C19 C23 108.1(7)
C20 C19 Fe1 68.9(4)
C23 C19 Fe1 70.6(4)
C19 C20 C21 108.3(7)
C19 C20 Fe1 71.3(4)
C21 C20 Fe1 69.8(4)
C22 C21 C20 109.1(7)
C22 C21 Fe1 71.2(4)
C20 C21 Fe1 69.8(4)
C21 C22 C23 107.1(7)
C21 C22 Fe1 69.0(4)
C23 C22 Fe1 70.4(4)
C19 C23 C22 107.4(6)
C19 C23 Fe1 69.5(4)
C22 C23 Fe1 69.0(4)
O3' C24 O2 92.8(7)
O3' C24 O2' 109.5(7)
O2 C24 O2' 29.9(4)
O3' C24 O3 18.1(6)
O2 C24 O3 105.5(7)
O2' C24 O3 126.4(7)
O3' C24 C18 115.1(7)
O2 C24 C18 105.7(6)
O2' C24 C18 117.0(6)
O3 C24 C18 98.7(6)
C24 O2 C25 105.8(9)
O2 C25 C26 108.1(10)
C27 C26 C25 112.4(11)
O3 C27 C26 107.9(10)
O3 C27 C28 106.0(12)
C26 C27 C28 116.6(12)
C27 O3 C24 106.2(9)
O4 C28 C27 107.9(13)
C29 O4 C28 109.1(13)
C25' O2' C24 113.5(9)
O2' C25' C26' 111.2(11)
C25' C26' C27' 109.2(11)
O3' C27' C26' 108.8(11)
O3' C27' C28' 107.3(11)
C26' C27' C28' 112.0(11)
C24 O3' C27' 117.0(9)
O4' C28' C27' 111.2(12)
C29' O4' C28' 116.2(14)

loop_
_geom_bond_atom_site_label_1
_geom_bond_atom_site_label_2
_geom_bond_distance
Fe1 C21 1.996(7)
Fe1 C20 1.997(7)
Fe1 C18 1.997(6)
Fe1 C14 2.012(6)
Fe1 C15 2.017(6)
Fe1 C22 2.023(7)
Fe1 C16 2.025(7)
Fe1 C19 2.027(7)
Fe1 C17 2.034(7)
Fe1 C23 2.041(6)
O1 C2 1.378(7)
O1 C1 1.410(8)
P1 C14 1.816(6)
P1 C7 1.825(6)
P1 C8 1.825(6)
C2 C3 1.380(9)
C2 C7 1.387(9)
C3 C4 1.370(10)
C4 C5 1.358(10)
C5 C6 1.412(9)
C6 C7 1.397(8)
C8 C9 1.395(9)
C8 C13 1.421(8)
C9 C10 1.392(9)
C10 C11 1.365(9)
C11 C12 1.390(11)
C12 C13 1.348(10)
C14 C18 1.415(9)
C14 C15 1.448(8)
C15 C16 1.378(9)
C16 C17 1.407(10)
C17 C18 1.373(10)
C18 C24 1.498(9)
C19 C20 1.370(9)
C19 C23 1.389(10)
C20 C21 1.379(11)
C21 C22 1.368(10)
C22 C23 1.411(9)
C24 O3' 1.428(9)
C24 O2 1.440(9)
C24 O2' 1.451(9)
C24 O3 1.486(10)
O2 C25 1.457(12)
C25 C26 1.506(13)
C26 C27 1.502(14)
C27 O3 1.461(13)
C27 C28 1.518(15)
C28 O4 1.398(16)
O4 C29 1.387(16)
O2' C25' 1.435(12)
C25' C26' 1.494(13)
C26' C27' 1.510(14)
C27' O3' 1.433(13)
C27' C28' 1.536(14)
C28' O4' 1.415(16)
O4' C29' 1.342(16)

loop_
_geom_torsion_atom_site_label_1
_geom_torsion_atom_site_label_2
_geom_torsion_atom_site_label_3
_geom_torsion_atom_site_label_4
_geom_torsion
C1 O1 C2 C3 3.2(11)
C1 O1 C2 C7 -177.2(6)
O1 C2 C3 C4 -179.7(7)
C7 C2 C3 C4 0.7(10)
C2 C3 C4 C5 -1.8(11)
C3 C4 C5 C6 1.4(12)
C4 C5 C6 C7 0.1(12)
O1 C2 C7 C6 -178.9(6)
C3 C2 C7 C6 0.8(10)
O1 C2 C7 P1 -2.4(8)
C3 C2 C7 P1 177.2(5)
C5 C6 C7 C2 -1.1(11)
C5 C6 C7 P1 -177.4(6)
C14 P1 C7 C2 177.3(5)
C8 P1 C7 C2 72.8(6)
C14 P1 C7 C6 -6.4(7)
C8 P1 C7 C6 -111.0(6)
C14 P1 C8 C9 -78.7(6)
C7 P1 C8 C9 25.6(6)
C14 P1 C8 C13 103.1(5)
C7 P1 C8 C13 -152.6(5)
C13 C8 C9 C10 0.2(9)
P1 C8 C9 C10 -178.1(5)
C8 C9 C10 C11 0.0(10)
C9 C10 C11 C12 0.3(10)
C10 C11 C12 C13 -0.8(10)
C11 C12 C13 C8 1.0(10)
C9 C8 C13 C12 -0.7(9)
P1 C8 C13 C12 177.7(5)
C7 P1 C14 C18 93.9(6)
C8 P1 C14 C18 -162.7(5)
C7 P1 C14 C15 -86.3(6)
C8 P1 C14 C15 17.2(6)
C7 P1 C14 Fe1 -178.2(4)
C8 P1 C14 Fe1 -74.8(5)
C21 Fe1 C14 C18 -166.4(6)
C20 Fe1 C14 C18 44.9(11)
C15 Fe1 C14 C18 -117.1(5)
C22 Fe1 C14 C18 160.3(4)
C16 Fe1 C14 C18 -79.8(4)
C19 Fe1 C14 C18 76.6(4)
C17 Fe1 C14 C18 -36.1(4)
C23 Fe1 C14 C18 117.2(4)
C21 Fe1 C14 C15 -49.4(7)
C20 Fe1 C14 C15 161.9(9)
C18 Fe1 C14 C15 117.1(5)
C22 Fe1 C14 C15 -82.6(4)
C16 Fe1 C14 C15 37.3(4)
C19 Fe1 C14 C15 -166.4(4)
C17 Fe1 C14 C15 81.0(4)
C23 Fe1 C14 C15 -125.8(4)
C21 Fe1 C14 P1 75.2(8)
C20 Fe1 C14 P1 -73.5(11)
C18 Fe1 C14 P1 -118.3(6)
C15 Fe1 C14 P1 124.6(6)
C22 Fe1 C14 P1 42.0(5)
C16 Fe1 C14 P1 161.9(5)
C19 Fe1 C14 P1 -41.8(6)
C17 Fe1 C14 P1 -154.5(5)
C23 Fe1 C14 P1 -1.2(5)
C18 C14 C15 C16 -0.7(7)
P1 C14 C15 C16 179.4(5)
Fe1 C14 C15 C16 -60.2(4)
C18 C14 C15 Fe1 59.5(4)
P1 C14 C15 Fe1 -120.4(5)
C21 Fe1 C15 C16 -83.9(5)
C20 Fe1 C15 C16 -51.1(7)
C18 Fe1 C15 C16 79.4(4)
C14 Fe1 C15 C16 118.4(6)
C22 Fe1 C15 C16 -125.6(5)
C19 Fe1 C15 C16 167.0(10)
C17 Fe1 C15 C16 36.6(4)
C23 Fe1 C15 C16 -165.8(4)
C21 Fe1 C15 C14 157.7(4)
C20 Fe1 C15 C14 -169.5(6)
C18 Fe1 C15 C14 -39.0(3)
C22 Fe1 C15 C14 116.0(4)
C16 Fe1 C15 C14 -118.4(6)
C19 Fe1 C15 C14 48.6(12)
C17 Fe1 C15 C14 -81.8(4)
C23 Fe1 C15 C14 75.8(4)
C14 C15 C16 C17 0.6(7)
Fe1 C15 C16 C17 -58.5(5)
C14 C15 C16 Fe1 59.1(4)
C21 Fe1 C16 C15 113.2(5)
C20 Fe1 C16 C15 155.6(4)
C18 Fe1 C16 C15 -84.0(4)
C14 Fe1 C16 C15 -39.3(4)
C22 Fe1 C16 C15 73.0(5)
C19 Fe1 C16 C15 -172.6(6)
C17 Fe1 C16 C15 -121.5(5)
C23 Fe1 C16 C15 44.3(11)
C21 Fe1 C16 C17 -125.3(5)
C20 Fe1 C16 C17 -82.9(5)
C18 Fe1 C16 C17 37.5(4)
C14 Fe1 C16 C17 82.2(4)
C15 Fe1 C16 C17 121.5(5)
C22 Fe1 C16 C17 -165.5(4)
C19 Fe1 C16 C17 -51.1(8)
C23 Fe1 C16 C17 165.8(8)
C15 C16 C17 C18 -0.2(8)
Fe1 C16 C17 C18 -58.6(5)
C15 C16 C17 Fe1 58.4(5)
C21 Fe1 C17 C18 -167.2(5)
C20 Fe1 C17 C18 -126.2(5)
C14 Fe1 C17 C18 37.4(4)
C15 Fe1 C17 C18 82.8(4)
C22 Fe1 C17 C18 161.8(9)
C16 Fe1 C17 C18 118.7(6)
C19 Fe1 C17 C18 -84.5(5)
C23 Fe1 C17 C18 -52.1(8)
C21 Fe1 C17 C16 74.1(5)
C20 Fe1 C17 C16 115.1(4)
C18 Fe1 C17 C16 -118.7(6)
C14 Fe1 C17 C16 -81.3(4)
C15 Fe1 C17 C16 -35.9(4)
C22 Fe1 C17 C16 43.1(11)
C19 Fe1 C17 C16 156.8(4)
C23 Fe1 C17 C16 -170.8(6)
C16 C17 C18 C14 -0.2(7)
Fe1 C17 C18 C14 -59.3(4)
C16 C17 C18 C24 -172.1(6)
Fe1 C17 C18 C24 128.8(6)
C16 C17 C18 Fe1 59.1(5)
C15 C14 C18 C17 0.6(7)
P1 C14 C18 C17 -179.6(5)
Fe1 C14 C18 C17 60.3(5)
C15 C14 C18 C24 172.8(5)
P1 C14 C18 C24 -7.3(8)
Fe1 C14 C18 C24 -127.5(6)
C15 C14 C18 Fe1 -59.7(4)
P1 C14 C18 Fe1 120.2(5)
C21 Fe1 C18 C17 38.3(12)
C20 Fe1 C18 C17 73.0(5)
C14 Fe1 C18 C17 -120.9(6)
C15 Fe1 C18 C17 -81.1(5)
C22 Fe1 C18 C17 -166.8(7)
C16 Fe1 C18 C17 -38.1(4)
C19 Fe1 C18 C17 114.2(5)
C23 Fe1 C18 C17 156.7(5)
C21 Fe1 C18 C14 159.1(9)
C20 Fe1 C18 C14 -166.2(4)
C15 Fe1 C18 C14 39.7(3)
C22 Fe1 C18 C14 -45.9(8)
C16 Fe1 C18 C14 82.7(4)
C19 Fe1 C18 C14 -124.9(4)
C17 Fe1 C18 C14 120.9(6)
C23 Fe1 C18 C14 -82.4(5)
C21 Fe1 C18 C24 -84.9(12)
C20 Fe1 C18 C24 -50.2(8)
C14 Fe1 C18 C24 115.9(8)
C15 Fe1 C18 C24 155.7(7)
C22 Fe1 C18 C24 70.0(10)
C16 Fe1 C18 C24 -161.3(7)
C19 Fe1 C18 C24 -9.0(7)
C17 Fe1 C18 C24 -123.2(9)
C23 Fe1 C18 C24 33.5(8)
C21 Fe1 C19 C20 38.1(5)
C18 Fe1 C19 C20 -124.1(5)
C14 Fe1 C19 C20 -167.1(4)
C15 Fe1 C19 C20 153.6(10)
C22 Fe1 C19 C20 81.3(5)
C16 Fe1 C19 C20 -45.7(9)
C17 Fe1 C19 C20 -81.6(6)
C23 Fe1 C19 C20 119.3(6)
C21 Fe1 C19 C23 -81.2(5)
C20 Fe1 C19 C23 -119.3(6)
C18 Fe1 C19 C23 116.6(4)
C14 Fe1 C19 C23 73.6(5)
C15 Fe1 C19 C23 34.4(13)
C22 Fe1 C19 C23 -37.9(4)
C16 Fe1 C19 C23 -164.9(6)
C17 Fe1 C19 C23 159.2(4)
C23 C19 C20 C21 -0.3(8)
Fe1 C19 C20 C21 -60.2(5)
C23 C19 C20 Fe1 60.0(5)
C21 Fe1 C20 C19 -118.6(6)
C18 Fe1 C20 C19 76.2(5)
C14 Fe1 C20 C19 40.7(12)
C15 Fe1 C20 C19 -166.1(5)
C22 Fe1 C20 C19 -81.6(4)
C16 Fe1 C20 C19 158.9(4)
C17 Fe1 C20 C19 116.2(5)
C23 Fe1 C20 C19 -37.4(4)
C18 Fe1 C20 C21 -165.3(4)
C14 Fe1 C20 C21 159.3(9)
C15 Fe1 C20 C21 -47.5(8)
C22 Fe1 C20 C21 37.0(4)
C16 Fe1 C20 C21 -82.5(5)
C19 Fe1 C20 C21 118.6(6)
C17 Fe1 C20 C21 -125.2(5)
C23 Fe1 C20 C21 81.2(5)
C19 C20 C21 C22 0.6(8)
Fe1 C20 C21 C22 -60.6(5)
C19 C20 C21 Fe1 61.2(5)
C20 Fe1 C21 C22 119.6(6)
C18 Fe1 C21 C22 164.4(9)
C14 Fe1 C21 C22 -47.8(8)
C15 Fe1 C21 C22 -83.1(5)
C16 Fe1 C21 C22 -125.1(5)
C19 Fe1 C21 C22 82.0(5)
C17 Fe1 C21 C22 -166.2(5)
C23 Fe1 C21 C22 38.6(4)
C18 Fe1 C21 C20 44.9(12)
C14 Fe1 C21 C20 -167.4(5)
C15 Fe1 C21 C20 157.3(4)
C22 Fe1 C21 C20 -119.6(6)
C16 Fe1 C21 C20 115.3(5)
C19 Fe1 C21 C20 -37.6(4)
C17 Fe1 C21 C20 74.3(6)
C23 Fe1 C21 C20 -81.0(5)
C20 C21 C22 C23 -0.7(8)
Fe1 C21 C22 C23 -60.4(4)
C20 C21 C22 Fe1 59.7(5)
C20 Fe1 C22 C21 -37.6(5)
C18 Fe1 C22 C21 -168.9(7)
C14 Fe1 C22 C21 157.8(4)
C15 Fe1 C22 C21 113.7(5)
C16 Fe1 C22 C21 73.8(6)
C19 Fe1 C22 C21 -80.7(5)
C17 Fe1 C22 C21 40.6(12)
C23 Fe1 C22 C21 -118.0(6)
C21 Fe1 C22 C23 118.0(6)
C20 Fe1 C22 C23 80.5(4)
C18 Fe1 C22 C23 -50.9(8)
C14 Fe1 C22 C23 -84.1(5)
C15 Fe1 C22 C23 -128.3(4)
C16 Fe1 C22 C23 -168.2(4)
C19 Fe1 C22 C23 37.3(4)
C17 Fe1 C22 C23 158.6(9)
C20 C19 C23 C22 -0.2(7)
Fe1 C19 C23 C22 58.8(4)
C20 C19 C23 Fe1 -58.9(5)
C21 C22 C23 C19 0.5(7)
Fe1 C22 C23 C19 -59.0(4)
C21 C22 C23 Fe1 59.6(5)
C21 Fe1 C23 C19 81.3(5)
C20 Fe1 C23 C19 37.3(4)
C18 Fe1 C23 C19 -82.6(5)
C14 Fe1 C23 C19 -126.4(4)
C15 Fe1 C23 C19 -169.7(4)
C22 Fe1 C23 C19 119.1(6)
C16 Fe1 C23 C19 155.8(9)
C17 Fe1 C23 C19 -46.1(8)
C21 Fe1 C23 C22 -37.8(4)
C20 Fe1 C23 C22 -81.8(4)
C18 Fe1 C23 C22 158.3(4)
C14 Fe1 C23 C22 114.5(4)
C15 Fe1 C23 C22 71.1(5)
C16 Fe1 C23 C22 36.7(11)
C19 Fe1 C23 C22 -119.1(6)
C17 Fe1 C23 C22 -165.2(6)
C17 C18 C24 O3' 68.3(10)
C14 C18 C24 O3' -102.6(9)
Fe1 C18 C24 O3' 166.2(6)
C17 C18 C24 O2 -32.5(9)
C14 C18 C24 O2 156.5(6)
Fe1 C18 C24 O2 65.3(8)
C17 C18 C24 O2' -62.4(10)
C14 C18 C24 O2' 126.6(7)
Fe1 C18 C24 O2' 35.4(10)
C17 C18 C24 O3 76.4(9)
C14 C18 C24 O3 -94.6(8)
Fe1 C18 C24 O3 174.2(6)
O3' C24 O2 C25 61.3(10)
O2' C24 O2 C25 -64.6(11)
O3 C24 O2 C25 74.4(10)
C18 C24 O2 C25 178.4(8)
C24 O2 C25 C26 -63.5(13)
O2 C25 C26 C27 53.9(16)
C25 C26 C27 O3 -52.9(15)
C25 C26 C27 C28 -172.0(13)
C26 C27 O3 C24 61.0(13)
C28 C27 O3 C24 -173.4(10)
O3' C24 O3 C27 -27(2)
O2 C24 O3 C27 -73.6(11)
O2' C24 O3 C27 -49.6(14)
C18 C24 O3 C27 177.3(9)
O3 C27 C28 O4 -61.5(16)
C26 C27 C28 O4 58.6(18)
C27 C28 O4 C29 167.6(15)
O3' C24 O2' C25' 52.3(12)
O2 C24 O2' C25' 111.5(14)
O3 C24 O2' C25' 59.7(14)
C18 C24 O2' C25' -174.4(9)
C24 O2' C25' C26' -56.2(15)
O2' C25' C26' C27' 56.1(17)
C25' C26' C27' O3' -53.9(15)
C25' C26' C27' C28' -172.4(12)
O2 C24 O3' C27' -78.9(11)
O2' C24 O3' C27' -53.5(13)
O3 C24 O3' C27' 146(3)
C18 C24 O3' C27' 172.3(9)
C26' C27' O3' C24 55.3(14)
C28' C27' O3' C24 176.7(10)
O3' C27' C28' O4' 74.4(15)
C26' C27' C28' O4' -166.3(13)
C27' C28' O4' C29' -99.4(16)
